data_4034799
loop_
_publ_author_name
'Ma, Shanshan'
'Yu, Aimin'
'Zhang, Lei'
'Meng, Xiangtai'

_publ_section_title
;
 Phosphine-Catalyzed Domino Reaction of Thioaurones and Allenoate:
 Synthesis of Benzothiophene-Fused Dioxabicyclo[3.3.1]nonane Derivatives.
;
_journal_issue 10
_journal_name_full 'The Journal of organic chemistry'
_journal_page_first 5410
_journal_page_last 5419
_journal_paper_doi 10.1021/acs.joc.8b00145
_journal_volume 83
_journal_year 2018
_chemical_formula_sum 'C26 H19 Cl O4 S'
_chemical_formula_weight 462.92
_space_group_IT_number 2
_space_group_name_Hall '-P 1'
_space_group_name_H-M_alt 'P -1'
_symmetry_cell_setting triclinic
_symmetry_space_group_name_H-M 'P -1'
_atom_sites_solution_hydrogens geom
_atom_sites_solution_primary direct
_atom_sites_solution_secondary difmap
_audit_creation_method SHELXL-97
_cell_angle_alpha 79.262(6)
_cell_angle_beta 88.226(8)
_cell_angle_gamma 85.037(7)
_cell_formula_units_Z 2
_cell_length_a 6.4182(10)
_cell_length_b 8.0455(10)
_cell_length_c 20.610(3)
_cell_measurement_reflns_used 3504
_cell_measurement_temperature 133(2)
_cell_measurement_theta_max 27.5
_cell_measurement_theta_min 3.0
_cell_volume 1041.6(3)
_computing_cell_refinement 'CrystalClear-SM Expert 2.1 b42'
_computing_data_collection 'CrystalClear-SM Expert 2.1 b42 (Rigaku, 2015)'
_computing_data_reduction 'CrystalClear-SM Expert 2.1 b42'
_computing_molecular_graphics 'CrystalStructure 4.1'
_computing_publication_material 'CrystalStructure 4.1 (Rigaku, 2014)'
_computing_structure_refinement 'SHELXL-97 (Sheldrick, 1997)'
_computing_structure_solution 'SHELXS-97 (Sheldrick, 1990)'
_diffrn_ambient_temperature 133(2)
_diffrn_detector_area_resol_mean 5.814
_diffrn_measured_fraction_theta_full 0.959
_diffrn_measured_fraction_theta_max 0.959
_diffrn_measurement_device_type 'Rigaku XtaLAB P200'
_diffrn_measurement_method '\w and \f scans'
_diffrn_radiation_monochromator multilayer
_diffrn_radiation_source 'rotating anode'
_diffrn_radiation_type MoK\a
_diffrn_radiation_wavelength 0.71073
_diffrn_reflns_av_R_equivalents 0.0261
_diffrn_reflns_av_sigmaI/netI 0.0260
_diffrn_reflns_limit_h_max 8
_diffrn_reflns_limit_h_min -8
_diffrn_reflns_limit_k_max 10
_diffrn_reflns_limit_k_min -10
_diffrn_reflns_limit_l_max 26
_diffrn_reflns_limit_l_min -26
_diffrn_reflns_number 11440
_diffrn_reflns_theta_full 27.53
_diffrn_reflns_theta_max 27.53
_diffrn_reflns_theta_min 3.02
_diffrn_standards_decay_% 0
_diffrn_standards_interval_count 0
_diffrn_standards_interval_time 0
_diffrn_standards_number 0
_exptl_absorpt_coefficient_mu 0.317
_exptl_absorpt_correction_T_max 0.9630
_exptl_absorpt_correction_T_min 0.9393
_exptl_absorpt_correction_type multi-scan
_exptl_absorpt_process_details 'REQAB (Rigaku, 1998)'
_exptl_crystal_colour Colorless
_exptl_crystal_density_diffrn 1.476
_exptl_crystal_density_method 'not measured'
_exptl_crystal_description Prism
_exptl_crystal_F_000 480
_exptl_crystal_size_max 0.20
_exptl_crystal_size_mid 0.18
_exptl_crystal_size_min 0.12
_refine_diff_density_max 0.331
_refine_diff_density_min -0.248
_refine_diff_density_rms 0.048
_refine_ls_extinction_method none
_refine_ls_goodness_of_fit_ref 1.044
_refine_ls_hydrogen_treatment constr
_refine_ls_matrix_type full
_refine_ls_number_parameters 289
_refine_ls_number_reflns 4609
_refine_ls_number_restraints 0
_refine_ls_restrained_S_all 1.044
_refine_ls_R_factor_all 0.0336
_refine_ls_R_factor_gt 0.0287
_refine_ls_shift/su_max 0.002
_refine_ls_shift/su_mean 0.000
_refine_ls_structure_factor_coef Fsqd
_refine_ls_weighting_details 'calc w=1/[\s^2^(Fo^2^)+(0.0404P)^2^+0.2784P] where P=(Fo^2^+2Fc^2^)/3'
_refine_ls_weighting_scheme calc
_refine_ls_wR_factor_gt 0.0751
_refine_ls_wR_factor_ref 0.0778
_reflns_number_gt 4034
_reflns_number_total 4609
_reflns_threshold_expression >2sigma(I)
_cod_data_source_file jo8b00145_si_002.cif
_cod_data_source_block shelx
_cod_depositor_comments
;
The following automatic conversions were performed:

data item '_exptl_absorpt_correction_type' value 'MULTI-SCAN' was
changed to 'multi-scan' in accordance with the
/home/data/users/saulius/crontab/automatic-downloads/current/ACS/lib/dictionaries/cif_core.dic
dictionary named 'cif_core.dic' version 2.4.2 last updated on
2011-04-26.

data item '_refine_ls_hydrogen_treatment' value 'CONSTR' was changed
to 'constr' in accordance with the
/home/data/users/saulius/crontab/automatic-downloads/current/ACS/lib/dictionaries/cif_core.dic
dictionary named 'cif_core.dic' version 2.4.2 last updated on
2011-04-26.

data item '_symmetry_cell_setting' value 'Triclinic' was changed to
'triclinic' in accordance with the
/home/data/users/saulius/crontab/automatic-downloads/current/ACS/lib/dictionaries/cif_core.dic
dictionary named 'cif_core.dic' version 2.4.2 last updated on
2011-04-26.

Automatic conversion script
Id: cif_fix_values 6909 2019-04-08 15:41:33Z antanas 
;
_cod_original_cell_volume 1041.6(2)
_cod_original_sg_symbol_H-M P-1
_cod_database_code 4034799

loop_
_symmetry_equiv_pos_as_xyz
'x, y, z'
'-x, -y, -z'

loop_
_atom_site_label
_atom_site_type_symbol
_atom_site_fract_x
_atom_site_fract_y
_atom_site_fract_z
_atom_site_U_iso_or_equiv
_atom_site_adp_type
_atom_site_occupancy
_atom_site_symmetry_multiplicity
_atom_site_calc_flag
_atom_site_refinement_flags
S1 S 0.15588(5) 0.88787(4) 0.445598(15) 0.01927(8) Uani 1 1 d .
Cl1 Cl 0.94054(5) 0.57871(4) 0.609349(14) 0.02227(9) Uani 1 1 d .
O1 O 0.63378(13) 0.69712(11) 0.35363(4) 0.01709(18) Uani 1 1 d .
O2 O 0.63427(13) 0.91500(10) 0.26207(4) 0.01667(18) Uani 1 1 d .
O3 O 0.62136(16) 0.70804(12) 0.13824(5) 0.0266(2) Uani 1 1 d .
O4 O 0.94531(14) 0.75857(11) 0.16424(4) 0.0213(2) Uani 1 1 d .
C1 C 0.3622(2) 0.80862(15) 0.49854(6) 0.0175(2) Uani 1 1 d .
C2 C 0.3710(2) 0.81055(16) 0.56612(6) 0.0204(3) Uani 1 1 d .
H2 H 0.2568 0.8600 0.5884 0.024 Uiso 1 1 calc R
C3 C 0.5492(2) 0.73895(16) 0.59988(6) 0.0198(3) Uani 1 1 d .
H3 H 0.5591 0.7394 0.6457 0.024 Uiso 1 1 calc R
C4 C 0.7154(2) 0.66567(15) 0.56623(6) 0.0174(2) Uani 1 1 d .
C5 C 0.7109(2) 0.66249(15) 0.49963(6) 0.0165(2) Uani 1 1 d .
H5 H 0.8254 0.6119 0.4779 0.020 Uiso 1 1 calc R
C6 C 0.53158(19) 0.73647(14) 0.46529(6) 0.0154(2) Uani 1 1 d .
C7 C 0.48679(19) 0.75329(15) 0.39655(6) 0.0155(2) Uani 1 1 d .
C8 C 0.29538(19) 0.82775(15) 0.37894(6) 0.0164(2) Uani 1 1 d .
C9 C 0.22174(19) 0.85716(15) 0.30885(6) 0.0168(2) Uani 1 1 d .
H9 H 0.0687 0.8435 0.3073 0.020 Uiso 1 1 calc R
C10 C 0.27322(19) 1.02941(15) 0.27172(6) 0.0159(2) Uani 1 1 d .
C11 C 0.1286(2) 1.16990(16) 0.25868(6) 0.0201(3) Uani 1 1 d .
H11 H -0.0115 1.1612 0.2744 0.024 Uiso 1 1 calc R
C12 C 0.1876(2) 1.32310(16) 0.22274(6) 0.0231(3) Uani 1 1 d .
H12 H 0.0888 1.4193 0.2149 0.028 Uiso 1 1 calc R
C13 C 0.3900(2) 1.33557(16) 0.19834(6) 0.0219(3) Uani 1 1 d .
H13 H 0.4286 1.4396 0.1728 0.026 Uiso 1 1 calc R
C14 C 0.5372(2) 1.19685(15) 0.21094(6) 0.0186(3) Uani 1 1 d .
H14 H 0.6762 1.2050 0.1941 0.022 Uiso 1 1 calc R
C15 C 0.47778(19) 1.04600(14) 0.24861(6) 0.0153(2) Uani 1 1 d .
C16 C 0.35081(19) 0.72512(15) 0.27557(6) 0.0167(2) Uani 1 1 d .
H16A H 0.3153 0.6092 0.2957 0.020 Uiso 1 1 calc R
H16B H 0.3201 0.7449 0.2278 0.020 Uiso 1 1 calc R
C17 C 0.57984(19) 0.74357(14) 0.28551(6) 0.0151(2) Uani 1 1 d .
C18 C 0.7346(2) 0.63203(15) 0.25144(6) 0.0163(2) Uani 1 1 d .
H18A H 0.8730 0.6235 0.2722 0.020 Uiso 1 1 calc R
H18B H 0.6867 0.5163 0.2574 0.020 Uiso 1 1 calc R
C19 C 0.7557(2) 0.70293(15) 0.17842(6) 0.0172(2) Uani 1 1 d .
C20 C 0.9883(2) 0.83337(18) 0.09532(6) 0.0260(3) Uani 1 1 d .
H20A H 0.9215 0.7697 0.0660 0.031 Uiso 1 1 calc R
H20B H 1.1410 0.8231 0.0868 0.031 Uiso 1 1 calc R
C21 C 0.9079(2) 1.01740(17) 0.07928(6) 0.0230(3) Uani 1 1 d .
C22 C 1.0324(3) 1.14279(19) 0.08964(7) 0.0295(3) Uani 1 1 d .
H22 H 1.1681 1.1122 0.1074 0.035 Uiso 1 1 calc R
C23 C 0.9587(3) 1.31346(19) 0.07398(7) 0.0347(4) Uani 1 1 d .
H23 H 1.0444 1.3986 0.0812 0.042 Uiso 1 1 calc R
C24 C 0.7627(3) 1.35900(19) 0.04820(7) 0.0360(4) Uani 1 1 d .
H24 H 0.7134 1.4754 0.0375 0.043 Uiso 1 1 calc R
C25 C 0.6369(3) 1.23505(19) 0.03770(7) 0.0338(3) Uani 1 1 d .
H25 H 0.5013 1.2664 0.0199 0.041 Uiso 1 1 calc R
C26 C 0.7097(2) 1.06502(18) 0.05329(7) 0.0271(3) Uani 1 1 d .
H26 H 0.6232 0.9803 0.0461 0.033 Uiso 1 1 calc R

loop_
_atom_site_aniso_label
_atom_site_aniso_U_11
_atom_site_aniso_U_22
_atom_site_aniso_U_33
_atom_site_aniso_U_23
_atom_site_aniso_U_13
_atom_site_aniso_U_12
S1 0.01499(16) 0.02326(16) 0.01932(15) -0.00469(12) 0.00397(11) -0.00002(12)
Cl1 0.02071(17) 0.02947(17) 0.01591(14) -0.00208(12) -0.00139(11) -0.00218(12)
O1 0.0166(4) 0.0221(4) 0.0119(4) -0.0036(3) 0.0005(3) 0.0035(3)
O2 0.0132(4) 0.0127(4) 0.0233(4) -0.0020(3) -0.0002(3) 0.0003(3)
O3 0.0327(6) 0.0291(5) 0.0181(4) -0.0010(4) -0.0056(4) -0.0080(4)
O4 0.0203(5) 0.0243(5) 0.0165(4) 0.0018(3) 0.0032(4) 0.0013(4)
C1 0.0165(6) 0.0170(5) 0.0190(6) -0.0034(5) 0.0032(5) -0.0034(5)
C2 0.0207(7) 0.0222(6) 0.0191(6) -0.0065(5) 0.0061(5) -0.0038(5)
C3 0.0231(7) 0.0229(6) 0.0145(5) -0.0050(5) 0.0037(5) -0.0064(5)
C4 0.0181(6) 0.0175(5) 0.0168(6) -0.0015(4) -0.0003(5) -0.0051(5)
C5 0.0174(6) 0.0160(5) 0.0161(6) -0.0027(4) 0.0030(5) -0.0028(5)
C6 0.0165(6) 0.0142(5) 0.0162(5) -0.0032(4) 0.0031(4) -0.0043(4)
C7 0.0166(6) 0.0145(5) 0.0156(5) -0.0033(4) 0.0031(4) -0.0019(4)
C8 0.0153(6) 0.0166(5) 0.0177(6) -0.0036(4) 0.0030(5) -0.0027(4)
C9 0.0130(6) 0.0193(6) 0.0183(6) -0.0042(5) -0.0005(5) -0.0008(5)
C10 0.0166(6) 0.0173(5) 0.0146(5) -0.0047(4) -0.0027(4) -0.0004(5)
C11 0.0175(6) 0.0249(6) 0.0184(6) -0.0075(5) -0.0032(5) 0.0043(5)
C12 0.0287(7) 0.0191(6) 0.0209(6) -0.0057(5) -0.0069(5) 0.0084(5)
C13 0.0323(8) 0.0145(5) 0.0191(6) -0.0032(5) -0.0043(5) -0.0008(5)
C14 0.0211(6) 0.0179(6) 0.0176(6) -0.0045(5) -0.0007(5) -0.0028(5)
C15 0.0171(6) 0.0144(5) 0.0151(5) -0.0053(4) -0.0034(4) 0.0019(4)
C16 0.0174(6) 0.0163(5) 0.0171(5) -0.0038(4) -0.0003(5) -0.0026(5)
C17 0.0180(6) 0.0131(5) 0.0137(5) -0.0020(4) -0.0001(4) 0.0000(4)
C18 0.0187(6) 0.0151(5) 0.0139(5) -0.0017(4) 0.0002(5) 0.0021(4)
C19 0.0231(7) 0.0130(5) 0.0153(5) -0.0033(4) 0.0009(5) 0.0013(5)
C20 0.0304(8) 0.0270(7) 0.0173(6) 0.0008(5) 0.0085(5) 0.0022(6)
C21 0.0296(7) 0.0245(6) 0.0133(5) -0.0001(5) 0.0044(5) -0.0017(5)
C22 0.0347(8) 0.0342(8) 0.0190(6) -0.0006(6) 0.0004(6) -0.0083(6)
C23 0.0540(11) 0.0291(7) 0.0222(7) -0.0029(6) 0.0020(7) -0.0152(7)
C24 0.0590(11) 0.0216(7) 0.0238(7) 0.0020(6) 0.0042(7) 0.0018(7)
C25 0.0378(9) 0.0316(8) 0.0272(7) 0.0037(6) -0.0017(6) 0.0042(6)
C26 0.0319(8) 0.0263(7) 0.0217(6) -0.0001(5) -0.0002(6) -0.0037(6)

loop_
_atom_type_symbol
_atom_type_description
_atom_type_scat_dispersion_real
_atom_type_scat_dispersion_imag
_atom_type_scat_source
C C 0.0033 0.0016 'International Tables Vol C Tables 4.2.6.8 and 6.1.1.4'
H H 0.0000 0.0000 'International Tables Vol C Tables 4.2.6.8 and 6.1.1.4'
O O 0.0106 0.0060 'International Tables Vol C Tables 4.2.6.8 and 6.1.1.4'
S S 0.1246 0.1234 'International Tables Vol C Tables 4.2.6.8 and 6.1.1.4'
Cl Cl 0.1484 0.1585 'International Tables Vol C Tables 4.2.6.8 and 6.1.1.4'

loop_
_geom_angle_atom_site_label_1
_geom_angle_atom_site_label_2
_geom_angle_atom_site_label_3
_geom_angle
C8 S1 C1 91.35(6)
C7 O1 C17 114.46(9)
C15 O2 C17 119.82(9)
C19 O4 C20 116.94(10)
C2 C1 C6 120.88(12)
C2 C1 S1 127.40(10)
C6 C1 S1 111.72(9)
C3 C2 C1 118.63(12)
C3 C2 H2 120.7
C1 C2 H2 120.7
C2 C3 C4 119.78(11)
C2 C3 H3 120.1
C4 C3 H3 120.1
C5 C4 C3 122.73(12)
C5 C4 Cl1 118.11(10)
C3 C4 Cl1 119.14(10)
C4 C5 C6 117.54(11)
C4 C5 H5 121.2
C6 C5 H5 121.2
C5 C6 C1 120.43(11)
C5 C6 C7 129.24(11)
C1 C6 C7 110.34(11)
C8 C7 O1 124.64(11)
C8 C7 C6 114.73(11)
O1 C7 C6 120.62(11)
C7 C8 C9 122.17(11)
C7 C8 S1 111.84(9)
C9 C8 S1 125.97(9)
C8 C9 C10 111.07(10)
C8 C9 C16 105.97(10)
C10 C9 C16 106.41(10)
C8 C9 H9 111.1
C10 C9 H9 111.1
C16 C9 H9 111.1
C11 C10 C15 118.62(11)
C11 C10 C9 124.01(12)
C15 C10 C9 117.36(10)
C10 C11 C12 120.41(12)
C10 C11 H11 119.8
C12 C11 H11 119.8
C13 C12 C11 120.11(12)
C13 C12 H12 119.9
C11 C12 H12 119.9
C12 C13 C14 120.41(12)
C12 C13 H13 119.8
C14 C13 H13 119.8
C13 C14 C15 118.88(12)
C13 C14 H14 120.6
C15 C14 H14 120.6
O2 C15 C14 116.05(11)
O2 C15 C10 122.44(10)
C14 C15 C10 121.51(11)
C17 C16 C9 107.73(10)
C17 C16 H16A 110.2
C9 C16 H16A 110.2
C17 C16 H16B 110.2
C9 C16 H16B 110.2
H16A C16 H16B 108.5
O1 C17 O2 108.03(9)
O1 C17 C16 111.36(10)
O2 C17 C16 112.01(9)
O1 C17 C18 103.70(9)
O2 C17 C18 105.36(9)
C16 C17 C18 115.75(10)
C19 C18 C17 111.51(9)
C19 C18 H18A 109.3
C17 C18 H18A 109.3
C19 C18 H18B 109.3
C17 C18 H18B 109.3
H18A C18 H18B 108.0
O3 C19 O4 124.41(11)
O3 C19 C18 125.02(12)
O4 C19 C18 110.57(10)
O4 C20 C21 111.80(10)
O4 C20 H20A 109.3
C21 C20 H20A 109.3
O4 C20 H20B 109.3
C21 C20 H20B 109.3
H20A C20 H20B 107.9
C26 C21 C22 118.97(13)
C26 C21 C20 120.79(13)
C22 C21 C20 120.23(13)
C21 C22 C23 120.17(15)
C21 C22 H22 119.9
C23 C22 H22 119.9
C24 C23 C22 120.33(15)
C24 C23 H23 119.8
C22 C23 H23 119.8
C23 C24 C25 120.04(14)
C23 C24 H24 120.0
C25 C24 H24 120.0
C24 C25 C26 119.79(15)
C24 C25 H25 120.1
C26 C25 H25 120.1
C25 C26 C21 120.70(14)
C25 C26 H26 119.7
C21 C26 H26 119.7

loop_
_geom_bond_atom_site_label_1
_geom_bond_atom_site_label_2
_geom_bond_distance
S1 C8 1.7376(13)
S1 C1 1.7420(13)
Cl1 C4 1.7438(13)
O1 C7 1.3785(14)
O1 C17 1.4293(14)
O2 C15 1.3862(14)
O2 C17 1.4430(14)
O3 C19 1.2069(16)
O4 C19 1.3380(16)
O4 C20 1.4634(15)
C1 C2 1.3988(18)
C1 C6 1.4077(17)
C2 C3 1.3824(19)
C2 H2 0.9500
C3 C4 1.4013(18)
C3 H3 0.9500
C4 C5 1.3789(17)
C5 C6 1.3979(17)
C5 H5 0.9500
C6 C7 1.4335(17)
C7 C8 1.3487(17)
C8 C9 1.5040(17)
C9 C10 1.5112(17)
C9 C16 1.5392(17)
C9 H9 1.0000
C10 C11 1.3902(17)
C10 C15 1.3915(18)
C11 C12 1.3910(19)
C11 H11 0.9500
C12 C13 1.383(2)
C12 H12 0.9500
C13 C14 1.3895(18)
C13 H13 0.9500
C14 C15 1.3900(17)
C14 H14 0.9500
C16 C17 1.5141(17)
C16 H16A 0.9900
C16 H16B 0.9900
C17 C18 1.5239(16)
C18 C19 1.5131(16)
C18 H18A 0.9900
C18 H18B 0.9900
C20 C21 1.5046(19)
C20 H20A 0.9900
C20 H20B 0.9900
C21 C26 1.390(2)
C21 C22 1.390(2)
C22 C23 1.395(2)
C22 H22 0.9500
C23 C24 1.374(2)
C23 H23 0.9500
C24 C25 1.387(2)
C24 H24 0.9500
C25 C26 1.388(2)
C25 H25 0.9500
C26 H26 0.9500

loop_
_geom_torsion_atom_site_label_1
_geom_torsion_atom_site_label_2
_geom_torsion_atom_site_label_3
_geom_torsion_atom_site_label_4
_geom_torsion
C8 S1 C1 C2 179.57(12)
C8 S1 C1 C6 -0.69(10)
C6 C1 C2 C3 -0.45(19)
S1 C1 C2 C3 179.27(10)
C1 C2 C3 C4 -0.39(19)
C2 C3 C4 C5 0.57(19)
C2 C3 C4 Cl1 179.07(10)
C3 C4 C5 C6 0.11(18)
Cl1 C4 C5 C6 -178.40(9)
C4 C5 C6 C1 -0.95(18)
C4 C5 C6 C7 178.90(12)
C2 C1 C6 C5 1.14(18)
S1 C1 C6 C5 -178.61(9)
C2 C1 C6 C7 -178.74(11)
S1 C1 C6 C7 1.51(13)
C17 O1 C7 C8 7.92(17)
C17 O1 C7 C6 -171.49(10)
C5 C6 C7 C8 178.28(12)
C1 C6 C7 C8 -1.85(15)
C5 C6 C7 O1 -2.3(2)
C1 C6 C7 O1 177.61(10)
O1 C7 C8 C9 0.11(19)
C6 C7 C8 C9 179.55(11)
O1 C7 C8 S1 -178.10(9)
C6 C7 C8 S1 1.34(14)
C1 S1 C8 C7 -0.36(10)
C1 S1 C8 C9 -178.50(11)
C7 C8 C9 C10 -90.99(14)
S1 C8 C9 C10 86.96(13)
C7 C8 C9 C16 24.17(15)
S1 C8 C9 C16 -157.88(9)
C8 C9 C10 C11 -102.07(14)
C16 C9 C10 C11 143.05(12)
C8 C9 C10 C15 78.89(13)
C16 C9 C10 C15 -35.99(14)
C15 C10 C11 C12 0.58(18)
C9 C10 C11 C12 -178.45(11)
C10 C11 C12 C13 1.53(19)
C11 C12 C13 C14 -1.7(2)
C12 C13 C14 C15 -0.25(19)
C17 O2 C15 C14 -164.10(10)
C17 O2 C15 C10 16.49(16)
C13 C14 C15 O2 -177.01(11)
C13 C14 C15 C10 2.42(18)
C11 C10 C15 O2 176.81(11)
C9 C10 C15 O2 -4.09(17)
C11 C10 C15 C14 -2.57(18)
C9 C10 C15 C14 176.52(11)
C8 C9 C16 C17 -54.13(12)
C10 C9 C16 C17 64.17(12)
C7 O1 C17 O2 82.23(12)
C7 O1 C17 C16 -41.17(13)
C7 O1 C17 C18 -166.30(10)
C15 O2 C17 O1 -108.31(11)
C15 O2 C17 C16 14.69(14)
C15 O2 C17 C18 141.34(10)
C9 C16 C17 O1 66.34(12)
C9 C16 C17 O2 -54.76(12)
C9 C16 C17 C18 -175.57(9)
O1 C17 C18 C19 -159.83(10)
O2 C17 C18 C19 -46.42(13)
C16 C17 C18 C19 77.91(13)
C20 O4 C19 O3 1.29(18)
C20 O4 C19 C18 -179.12(10)
C17 C18 C19 O3 -69.01(16)
C17 C18 C19 O4 111.41(11)
C19 O4 C20 C21 83.55(14)
O4 C20 C21 C26 -93.07(15)
O4 C20 C21 C22 87.64(15)
C26 C21 C22 C23 -0.1(2)
C20 C21 C22 C23 179.20(12)
C21 C22 C23 C24 0.0(2)
C22 C23 C24 C25 0.1(2)
C23 C24 C25 C26 0.0(2)
C24 C25 C26 C21 -0.1(2)
C22 C21 C26 C25 0.2(2)
C20 C21 C26 C25 -179.13(13)
